data_7207690
loop_
_publ_author_name
'Mercer, Sean M.'
'Robert, Tobias'
'Dixon, Daniel V.'
'Chen, Chien-Shun'
'Ghoshouni, Zahra'
'Harjani, Jitendra R.'
'Jahangiri, Soran'
'Peslherbe, Gilles H.'
'Jessop, Philip G.'

_publ_section_title
;
 Design, synthesis, and solution behaviour of small polyamines as
 switchable water additives
;
_journal_issue 3
_journal_name_full 'Green Chemistry'
_journal_page_first 832
_journal_paper_doi 10.1039/c2gc16240g
_journal_volume 14
_journal_year 2012
_chemical_formula_sum 'C15 H33 N3'
_chemical_formula_weight 255.44
_chemical_name_systematic
;
?
;
_space_group_IT_number 148
_symmetry_cell_setting hexagonal
_symmetry_space_group_name_Hall '-R 3'
_symmetry_space_group_name_H-M 'R -3 :H'
_atom_sites_solution_hydrogens geom
_atom_sites_solution_primary direct
_atom_sites_solution_secondary difmap
_audit_creation_method SHELXL-97
_cell_angle_alpha 90.00
_cell_angle_beta 90.00
_cell_angle_gamma 120.00
_cell_formula_units_Z 6
_cell_length_a 10.3969(4)
_cell_length_b 10.3969(4)
_cell_length_c 28.4886(15)
_cell_measurement_reflns_used 1256
_cell_measurement_temperature 180(2)
_cell_measurement_theta_max 26.90
_cell_measurement_theta_min 2.68
_cell_volume 2666.9(2)
_computing_cell_refinement 'Bruker SAINT'
_computing_data_collection 'Bruker APEX2'
_computing_data_reduction 'Bruker SAINT'
_computing_molecular_graphics 'Bruker SHELXTL'
_computing_publication_material 'Bruker SHELXTL'
_computing_structure_refinement 'SHELXL-97 (Sheldrick, 2008)'
_computing_structure_solution 'SHELXS-97 (Sheldrick, 2008)'
_diffrn_ambient_temperature 180(2)
_diffrn_measured_fraction_theta_full 0.995
_diffrn_measured_fraction_theta_max 0.995
_diffrn_measurement_device_type 'Bruker APEX-II CCD'
_diffrn_measurement_method '\f and \w scans'
_diffrn_radiation_monochromator graphite
_diffrn_radiation_source 'fine-focus sealed tube'
_diffrn_radiation_type MoK\a
_diffrn_radiation_wavelength 0.71073
_diffrn_reflns_av_R_equivalents 0.0223
_diffrn_reflns_av_sigmaI/netI 0.0266
_diffrn_reflns_limit_h_max 13
_diffrn_reflns_limit_h_min -12
_diffrn_reflns_limit_k_max 9
_diffrn_reflns_limit_k_min -13
_diffrn_reflns_limit_l_max 36
_diffrn_reflns_limit_l_min -32
_diffrn_reflns_number 3702
_diffrn_reflns_theta_full 26.95
_diffrn_reflns_theta_max 26.95
_diffrn_reflns_theta_min 2.68
_exptl_absorpt_coefficient_mu 0.057
_exptl_absorpt_correction_T_max 0.9966
_exptl_absorpt_correction_T_min 0.9888
_exptl_absorpt_correction_type multi-scan
_exptl_crystal_colour colourless
_exptl_crystal_density_diffrn 0.954
_exptl_crystal_density_method 'not measured'
_exptl_crystal_description plate
_exptl_crystal_F_000 864
_exptl_crystal_size_max 0.20
_exptl_crystal_size_mid 0.20
_exptl_crystal_size_min 0.06
_refine_diff_density_max 0.193
_refine_diff_density_min -0.200
_refine_diff_density_rms 0.034
_refine_ls_extinction_method none
_refine_ls_goodness_of_fit_ref 1.053
_refine_ls_hydrogen_treatment mixed
_refine_ls_matrix_type full
_refine_ls_number_parameters 67
_refine_ls_number_reflns 1296
_refine_ls_number_restraints 0
_refine_ls_restrained_S_all 1.053
_refine_ls_R_factor_all 0.0636
_refine_ls_R_factor_gt 0.0482
_refine_ls_shift/su_max 0.000
_refine_ls_shift/su_mean 0.000
_refine_ls_structure_factor_coef Fsqd
_refine_ls_weighting_details 'calc w=1/[\s^2^(Fo^2^)+(0.0744P)^2^+1.1862P] where P=(Fo^2^+2Fc^2^)/3'
_refine_ls_weighting_scheme calc
_refine_ls_wR_factor_gt 0.1314
_refine_ls_wR_factor_ref 0.1464
_reflns_number_gt 974
_reflns_number_total 1296
_reflns_threshold_expression >2sigma(I)
_cod_data_source_file c2gc16240g.txt
_cod_data_source_block pj35
_cod_original_sg_symbol_H-M R-3
_cod_database_code 7207690

loop_
_symmetry_equiv_pos_as_xyz
'x, y, z'
'-y, x-y, z'
'-x+y, -x, z'
'x+2/3, y+1/3, z+1/3'
'-y+2/3, x-y+1/3, z+1/3'
'-x+y+2/3, -x+1/3, z+1/3'
'x+1/3, y+2/3, z+2/3'
'-y+1/3, x-y+2/3, z+2/3'
'-x+y+1/3, -x+2/3, z+2/3'
'-x, -y, -z'
'y, -x+y, -z'
'x-y, x, -z'
'-x+2/3, -y+1/3, -z+1/3'
'y+2/3, -x+y+1/3, -z+1/3'
'x-y+2/3, x+1/3, -z+1/3'
'-x+1/3, -y+2/3, -z+2/3'
'y+1/3, -x+y+2/3, -z+2/3'
'x-y+1/3, x+2/3, -z+2/3'

loop_
_atom_site_label
_atom_site_type_symbol
_atom_site_fract_x
_atom_site_fract_y
_atom_site_fract_z
_atom_site_U_iso_or_equiv
_atom_site_adp_type
_atom_site_occupancy
_atom_site_symmetry_multiplicity
_atom_site_calc_flag
_atom_site_refinement_flags
_atom_site_disorder_assembly
_atom_site_disorder_group
N1 N 0.33583(12) -0.07062(12) 0.08636(4) 0.0440(4) Uani 1 1 d . . .
C1 C 0.53812(13) 0.35256(13) 0.09922(5) 0.0337(3) Uani 1 1 d . . .
H1A H 0.5348(15) 0.3528(15) 0.1336(5) 0.040 Uiso 1 1 d . . .
H1B H 0.4562(16) 0.3662(14) 0.0876(5) 0.040 Uiso 1 1 d . . .
C2 C 0.51724(12) 0.20305(12) 0.08324(4) 0.0319(3) Uani 1 1 d . . .
H2A H 0.5168(15) 0.2034(14) 0.0470(5) 0.038 Uiso 1 1 d . . .
C3 C 0.36913(13) 0.07701(13) 0.10118(5) 0.0372(4) Uani 1 1 d . A .
H3A H 0.3696 0.0802 0.1359 0.045 Uiso 1 1 calc R . .
H3B H 0.2886 0.0941 0.0901 0.045 Uiso 1 1 calc R . .
C4 C 0.21290(17) -0.18390(16) 0.11382(6) 0.0561(5) Uani 1 1 d . A .
H4A H 0.1934 -0.2825 0.1041 0.084 Uiso 1 1 calc R . .
H4B H 0.1239 -0.1761 0.1085 0.084 Uiso 1 1 calc R . .
H4C H 0.2388 -0.1692 0.1472 0.084 Uiso 1 1 calc R . .
C5 C 0.3011(2) -0.0955(2) 0.03709(7) 0.0820(7) Uani 1 1 d . A 1
H5A H 0.2755 -0.1971 0.0289 0.123 Uiso 1 1 calc R A 1
H5B H 0.3875 -0.0249 0.0187 0.123 Uiso 1 1 calc R A 1
H5C H 0.2167 -0.0813 0.0301 0.123 Uiso 1 1 calc R A 1

loop_
_atom_site_aniso_label
_atom_site_aniso_U_11
_atom_site_aniso_U_22
_atom_site_aniso_U_33
_atom_site_aniso_U_23
_atom_site_aniso_U_13
_atom_site_aniso_U_12
N1 0.0318(6) 0.0285(6) 0.0643(8) -0.0115(5) -0.0021(5) 0.0096(5)
C1 0.0266(6) 0.0279(7) 0.0479(8) -0.0015(5) -0.0002(5) 0.0146(5)
C2 0.0270(6) 0.0275(6) 0.0399(7) -0.0022(5) -0.0007(5) 0.0126(5)
C3 0.0265(6) 0.0290(7) 0.0543(8) -0.0062(5) -0.0014(5) 0.0125(5)
C4 0.0387(8) 0.0314(8) 0.0844(11) -0.0042(7) -0.0012(7) 0.0072(6)
C5 0.0882(15) 0.0539(11) 0.0724(13) -0.0278(9) -0.0026(10) 0.0120(10)

loop_
_atom_type_symbol
_atom_type_description
_atom_type_scat_dispersion_real
_atom_type_scat_dispersion_imag
_atom_type_scat_source
C C 0.0033 0.0016 'International Tables Vol C Tables 4.2.6.8 and 6.1.1.4'
H H 0.0000 0.0000 'International Tables Vol C Tables 4.2.6.8 and 6.1.1.4'
N N 0.0061 0.0033 'International Tables Vol C Tables 4.2.6.8 and 6.1.1.4'

loop_
_geom_angle_atom_site_label_1
_geom_angle_atom_site_label_2
_geom_angle_atom_site_label_3
_geom_angle
_geom_angle_site_symmetry_1
C5 N1 C3 112.19(13) .
C5 N1 C4 109.76(12) .
C3 N1 C4 110.24(11) .
C2 C1 C2 112.50(11) 3_665
C2 C1 H1A 108.5(8) 3_665
C2 C1 H1A 108.3(8) .
C2 C1 H1B 109.3(8) 3_665
C2 C1 H1B 110.6(8) .
H1A C1 H1B 107.5(11) .
C1 C2 C3 111.88(10) 2_655
C1 C2 C1 110.48(11) 2_655
C3 C2 C1 110.05(9) .
C1 C2 H2A 107.7(7) 2_655
C3 C2 H2A 109.5(7) .
C1 C2 H2A 107.1(7) .
N1 C3 C2 114.43(10) .
N1 C3 H3A 108.7 .
C2 C3 H3A 108.7 .
N1 C3 H3B 108.7 .
C2 C3 H3B 108.7 .
H3A C3 H3B 107.6 .
N1 C4 H4A 109.5 .
N1 C4 H4B 109.5 .
H4A C4 H4B 109.5 .
N1 C4 H4C 109.5 .
H4A C4 H4C 109.5 .
H4B C4 H4C 109.5 .
N1 C5 H5A 109.5 .
N1 C5 H5B 109.5 .
N1 C5 H5C 109.5 .

loop_
_geom_bond_atom_site_label_1
_geom_bond_atom_site_label_2
_geom_bond_distance
_geom_bond_site_symmetry_2
N1 C5 1.440(2) .
N1 C3 1.4570(15) .
N1 C4 1.4585(18) .
C1 C2 1.5228(16) 3_665
C1 C2 1.5274(16) .
C1 H1A 0.981(15) .
C1 H1B 0.988(15) .
C2 C1 1.5228(16) 2_655
C2 C3 1.5270(16) .
C2 H2A 1.031(14) .
C3 H3A 0.9900 .
C3 H3B 0.9900 .
C4 H4A 0.9800 .
C4 H4B 0.9800 .
C4 H4C 0.9800 .
C5 H5A 0.9800 .
C5 H5B 0.9800 .
C5 H5C 0.9800 .

loop_
_geom_torsion_atom_site_label_1
_geom_torsion_atom_site_label_2
_geom_torsion_atom_site_label_3
_geom_torsion_atom_site_label_4
_geom_torsion
_geom_torsion_site_symmetry_1
_geom_torsion_site_symmetry_4
C2 C1 C2 C1 54.72(17) 3_665 2_655
C2 C1 C2 C3 178.77(9) 3_665 .
C5 N1 C3 C2 -71.06(16) . .
C4 N1 C3 C2 166.29(11) . .
C1 C2 C3 N1 -58.92(15) 2_655 .
C1 C2 C3 N1 177.85(10) . .
